data_1553606
loop_
_publ_author_name
'Fang, Xinxin'
'Gao, Shang'
'Wu, Zijun'
'Yao, Hequan'
'Lin, Aijun'

_publ_section_title
;
 Pd(ii)-Catalyzed oxidative dearomatization of indoles:
 substrate-controlled synthesis of indolines and indolones
;
_journal_issue 2
_journal_name_full 'Organic Chemistry Frontiers'
_journal_page_first 292
_journal_paper_doi 10.1039/C6QO00698A
_journal_volume 4
_journal_year 2017
_chemical_formula_sum 'C22 H15 N O2'
_chemical_formula_weight 325.35
_space_group_crystal_system orthorhombic
_space_group_IT_number 61
_space_group_name_Hall '-P 2ac 2ab'
_space_group_name_H-M_alt 'P b c a'
_atom_sites_solution_hydrogens geom
_audit_creation_method SHELXL-2013
_audit_update_record
;
2016-10-10 deposited with the CCDC.
2016-11-30 downloaded from the CCDC.
;
_cell_angle_alpha 90
_cell_angle_beta 90
_cell_angle_gamma 90
_cell_formula_units_Z 8
_cell_length_a 8.874(6)
_cell_length_b 13.733(9)
_cell_length_c 27.215(17)
_cell_measurement_reflns_used 7968
_cell_measurement_temperature 296(2)
_cell_measurement_theta_max 26.081
_cell_measurement_theta_min 2.413
_cell_volume 3317(4)
_computing_structure_refinement 'SHELXL-2013 (Sheldrick, 2013)'
_diffrn_ambient_temperature 296(2)
_diffrn_measured_fraction_theta_full 1.000
_diffrn_measured_fraction_theta_max 0.941
_diffrn_measurement_device_type 'Bruker Smart Aepex CCD'
_diffrn_radiation_type MoK\a
_diffrn_radiation_wavelength 0.71073
_diffrn_reflns_av_R_equivalents 0.0226
_diffrn_reflns_av_unetI/netI 0.0154
_diffrn_reflns_Laue_measured_fraction_full 1.000
_diffrn_reflns_Laue_measured_fraction_max 0.941
_diffrn_reflns_limit_h_max 11
_diffrn_reflns_limit_h_min -10
_diffrn_reflns_limit_k_max 17
_diffrn_reflns_limit_k_min -17
_diffrn_reflns_limit_l_max 32
_diffrn_reflns_limit_l_min -32
_diffrn_reflns_number 22971
_diffrn_reflns_point_group_measured_fraction_full 1.000
_diffrn_reflns_point_group_measured_fraction_max 0.941
_diffrn_reflns_theta_full 25.242
_diffrn_reflns_theta_max 26.936
_diffrn_reflns_theta_min 1.496
_exptl_absorpt_coefficient_mu 0.084
_exptl_crystal_colour colorless
_exptl_crystal_density_diffrn 1.303
_exptl_crystal_description block
_exptl_crystal_F_000 1360
_exptl_crystal_size_max 0.120
_exptl_crystal_size_mid 0.100
_exptl_crystal_size_min 0.050
_refine_diff_density_max 0.169
_refine_diff_density_min -0.136
_refine_diff_density_rms 0.027
_refine_ls_extinction_coef 0.0054(5)
_refine_ls_extinction_expression Fc^*^=kFc[1+0.001xFc^2^\l^3^/sin(2\q)]^-1/4^
_refine_ls_extinction_method SHELXL
_refine_ls_goodness_of_fit_ref 1.031
_refine_ls_hydrogen_treatment constr
_refine_ls_matrix_type full
_refine_ls_number_parameters 227
_refine_ls_number_reflns 3390
_refine_ls_number_restraints 0
_refine_ls_restrained_S_all 1.031
_refine_ls_R_factor_all 0.0465
_refine_ls_R_factor_gt 0.0354
_refine_ls_shift/su_max 0.000
_refine_ls_shift/su_mean 0.000
_refine_ls_structure_factor_coef Fsqd
_refine_ls_weighting_details
;
 w=1/[\s^2^(Fo^2^)+(0.0421P)^2^+0.6891P]
 where P=(Fo^2^+2Fc^2^)/3
;
_refine_ls_weighting_scheme calc
_refine_ls_wR_factor_gt 0.0886
_refine_ls_wR_factor_ref 0.0962
_reflns_Friedel_coverage 0.000
_reflns_number_gt 2726
_reflns_number_total 3390
_reflns_threshold_expression 'I > 2\s(I)'
_cod_data_source_file c6qo00698a2.cif
_cod_data_source_block a
_cod_database_code 1553606
_shelx_space_group_comment
;
The symmetry employed for this shelxl refinement is uniquely defined
by the following loop, which should always be used as a source of
symmetry information in preference to the above space-group names.
They are only intended as comments.
;
_shelx_estimated_absorpt_t_min 0.990
_shelx_estimated_absorpt_t_max 0.996
_shelxl_version_number 2013-2

loop_
_space_group_symop_operation_xyz
'x, y, z'
'-x+1/2, -y, z+1/2'
'-x, y+1/2, -z+1/2'
'x+1/2, -y+1/2, -z'
'-x, -y, -z'
'x-1/2, y, -z-1/2'
'x, -y-1/2, z-1/2'
'-x-1/2, y-1/2, z'

loop_
_atom_site_label
_atom_site_type_symbol
_atom_site_fract_x
_atom_site_fract_y
_atom_site_fract_z
_atom_site_U_iso_or_equiv
_atom_site_adp_type
_atom_site_occupancy
_atom_site_site_symmetry_order
_atom_site_calc_flag
_atom_site_refinement_flags_posn
_atom_site_refinement_flags_adp
C1 C 0.21522(13) 0.37260(9) 0.16570(4) 0.0407(3) Uani 1 1 d . .
C2 C 0.12571(15) 0.41825(10) 0.20056(5) 0.0512(3) Uani 1 1 d . .
H2 H 0.0775 0.4767 0.1934 0.061 Uiso 1 1 calc R U
C3 C 0.10964(19) 0.37498(12) 0.24610(5) 0.0652(4) Uani 1 1 d . .
H3 H 0.0501 0.4048 0.2699 0.078 Uiso 1 1 calc R U
C4 C 0.1808(2) 0.28806(12) 0.25681(5) 0.0700(4) Uani 1 1 d . .
H4 H 0.1692 0.2601 0.2877 0.084 Uiso 1 1 calc R U
C5 C 0.26877(18) 0.24265(11) 0.22195(5) 0.0584(4) Uani 1 1 d . .
H5 H 0.3156 0.1838 0.2293 0.070 Uiso 1 1 calc R U
C6 C 0.28791(14) 0.28482(9) 0.17560(4) 0.0438(3) Uani 1 1 d . .
C7 C 0.37067(14) 0.23301(9) 0.13627(5) 0.0451(3) Uani 1 1 d . .
C8 C 0.42614(13) 0.25782(9) 0.04668(5) 0.0433(3) Uani 1 1 d . .
C9 C 0.47512(15) 0.16736(10) 0.03055(6) 0.0540(3) Uani 1 1 d . .
H9 H 0.4969 0.1173 0.0524 0.065 Uiso 1 1 calc R U
C10 C 0.49004(17) 0.15534(12) -0.02003(6) 0.0641(4) Uani 1 1 d . .
H10 H 0.5213 0.0953 -0.0322 0.077 Uiso 1 1 calc R U
C11 C 0.45982(18) 0.22978(13) -0.05273(6) 0.0655(4) Uani 1 1 d . .
H11 H 0.4705 0.2191 -0.0863 0.079 Uiso 1 1 calc R U
C12 C 0.41383(16) 0.31995(11) -0.03598(5) 0.0565(4) Uani 1 1 d . .
H12 H 0.3938 0.3702 -0.0580 0.068 Uiso 1 1 calc R U
C13 C 0.39796(14) 0.33436(9) 0.01431(5) 0.0444(3) Uani 1 1 d . .
C14 C 0.35386(13) 0.42135(9) 0.04179(4) 0.0403(3) Uani 1 1 d . .
C15 C 0.31437(15) 0.50874(10) 0.02596(5) 0.0511(3) Uani 1 1 d . .
H15A H 0.3119 0.5217 -0.0076 0.061 Uiso 1 1 calc R U
H15B H 0.2890 0.5572 0.0483 0.061 Uiso 1 1 calc R U
C16 C 0.49350(14) 0.45126(8) 0.12108(4) 0.0393(3) Uani 1 1 d . .
C17 C 0.46445(16) 0.53788(9) 0.14587(4) 0.0466(3) Uani 1 1 d . .
H17 H 0.3657 0.5592 0.1498 0.056 Uiso 1 1 calc R U
C18 C 0.58278(18) 0.59232(11) 0.16468(5) 0.0592(4) Uani 1 1 d . .
H18 H 0.5630 0.6495 0.1818 0.071 Uiso 1 1 calc R U
C19 C 0.72993(19) 0.56205(13) 0.15806(6) 0.0684(4) Uani 1 1 d . .
H19 H 0.8090 0.5991 0.1705 0.082 Uiso 1 1 calc R U
C20 C 0.75914(17) 0.47711(12) 0.13314(5) 0.0647(4) Uani 1 1 d . .
H20 H 0.8582 0.4571 0.1284 0.078 Uiso 1 1 calc R U
C21 C 0.64181(15) 0.42109(10) 0.11496(5) 0.0501(3) Uani 1 1 d . .
H21 H 0.6624 0.3631 0.0986 0.060 Uiso 1 1 calc R U
C22 C 0.36589(13) 0.39508(8) 0.09626(4) 0.0376(3) Uani 1 1 d . .
N1 N 0.39557(11) 0.28923(7) 0.09545(4) 0.0412(3) Uani 1 1 d . .
O1 O 0.22563(9) 0.41512(6) 0.11982(3) 0.0405(2) Uani 1 1 d . .
O2 O 0.40682(12) 0.14706(7) 0.13852(4) 0.0643(3) Uani 1 1 d . .

loop_
_atom_site_aniso_label
_atom_site_aniso_U_11
_atom_site_aniso_U_22
_atom_site_aniso_U_33
_atom_site_aniso_U_23
_atom_site_aniso_U_13
_atom_site_aniso_U_12
C1 0.0378(6) 0.0463(7) 0.0381(6) 0.0024(5) -0.0021(5) -0.0047(5)
C2 0.0507(8) 0.0556(8) 0.0473(7) -0.0012(6) 0.0045(6) 0.0032(6)
C3 0.0739(10) 0.0736(10) 0.0479(8) -0.0026(7) 0.0165(7) -0.0014(8)
C4 0.0895(12) 0.0752(10) 0.0451(8) 0.0132(7) 0.0106(8) -0.0037(9)
C5 0.0692(9) 0.0555(8) 0.0505(8) 0.0126(6) -0.0011(7) -0.0007(7)
C6 0.0433(7) 0.0444(7) 0.0436(6) 0.0040(5) -0.0020(5) -0.0041(5)
C7 0.0439(7) 0.0402(7) 0.0513(7) 0.0051(5) -0.0037(6) -0.0014(5)
C8 0.0361(6) 0.0470(7) 0.0467(7) -0.0077(5) 0.0019(5) -0.0046(5)
C9 0.0456(8) 0.0482(7) 0.0681(9) -0.0119(6) 0.0056(6) -0.0003(6)
C10 0.0517(8) 0.0642(9) 0.0766(10) -0.0298(8) 0.0125(8) -0.0036(7)
C11 0.0624(9) 0.0812(11) 0.0530(8) -0.0233(8) 0.0116(7) -0.0104(8)
C12 0.0565(8) 0.0691(9) 0.0439(7) -0.0088(6) 0.0043(6) -0.0088(7)
C13 0.0391(7) 0.0515(7) 0.0425(7) -0.0055(5) 0.0010(5) -0.0052(5)
C14 0.0376(6) 0.0466(7) 0.0366(6) -0.0002(5) -0.0018(5) -0.0032(5)
C15 0.0532(8) 0.0563(8) 0.0436(7) 0.0067(6) -0.0017(6) 0.0027(6)
C16 0.0434(7) 0.0419(6) 0.0325(5) 0.0032(5) -0.0033(5) -0.0010(5)
C17 0.0511(7) 0.0456(7) 0.0429(6) -0.0016(5) -0.0034(6) -0.0002(6)
C18 0.0704(10) 0.0542(8) 0.0530(8) -0.0109(6) -0.0074(7) -0.0091(7)
C19 0.0600(10) 0.0793(11) 0.0657(9) -0.0124(8) -0.0149(8) -0.0198(8)
C20 0.0442(8) 0.0845(11) 0.0654(9) -0.0107(8) -0.0096(7) -0.0022(7)
C21 0.0446(7) 0.0577(8) 0.0480(7) -0.0060(6) -0.0054(6) 0.0032(6)
C22 0.0374(6) 0.0372(6) 0.0382(6) 0.0002(5) 0.0005(5) 0.0020(5)
N1 0.0449(6) 0.0363(5) 0.0424(5) -0.0008(4) 0.0004(4) 0.0010(4)
O1 0.0386(5) 0.0450(5) 0.0377(4) 0.0033(3) 0.0003(3) 0.0039(4)
O2 0.0770(7) 0.0416(5) 0.0744(7) 0.0104(5) 0.0087(5) 0.0101(5)

loop_
_atom_type_symbol
_atom_type_description
_atom_type_scat_dispersion_real
_atom_type_scat_dispersion_imag
_atom_type_scat_source
C C 0.0033 0.0016 'International Tables Vol C Tables 4.2.6.8 and 6.1.1.4'
H H 0.0000 0.0000 'International Tables Vol C Tables 4.2.6.8 and 6.1.1.4'
N N 0.0061 0.0033 'International Tables Vol C Tables 4.2.6.8 and 6.1.1.4'
O O 0.0106 0.0060 'International Tables Vol C Tables 4.2.6.8 and 6.1.1.4'

loop_
_geom_angle_atom_site_label_1
_geom_angle_atom_site_label_2
_geom_angle_atom_site_label_3
_geom_angle
O1 C1 C2 117.74(12)
O1 C1 C6 120.62(11)
C2 C1 C6 121.59(12)
C3 C2 C1 118.56(14)
C3 C2 H2 120.7
C1 C2 H2 120.7
C4 C3 C2 120.91(14)
C4 C3 H3 119.5
C2 C3 H3 119.5
C5 C4 C3 120.32(14)
C5 C4 H4 119.8
C3 C4 H4 119.8
C4 C5 C6 120.16(14)
C4 C5 H5 119.9
C6 C5 H5 119.9
C1 C6 C5 118.45(12)
C1 C6 C7 120.37(11)
C5 C6 C7 120.90(12)
O2 C7 N1 122.76(12)
O2 C7 C6 123.85(12)
N1 C7 C6 113.29(11)
C9 C8 C13 122.10(13)
C9 C8 N1 128.81(12)
C13 C8 N1 109.09(11)
C8 C9 C10 116.65(14)
C8 C9 H9 121.7
C10 C9 H9 121.7
C11 C10 C9 122.04(14)
C11 C10 H10 119.0
C9 C10 H10 119.0
C12 C11 C10 120.53(14)
C12 C11 H11 119.7
C10 C11 H11 119.7
C11 C12 C13 118.85(15)
C11 C12 H12 120.6
C13 C12 H12 120.6
C12 C13 C8 119.78(13)
C12 C13 C14 130.30(13)
C8 C13 C14 109.91(11)
C15 C14 C13 130.20(12)
C15 C14 C22 123.26(11)
C13 C14 C22 106.52(10)
C14 C15 H15A 120.0
C14 C15 H15B 120.0
H15A C15 H15B 120.0
C21 C16 C17 119.23(12)
C21 C16 C22 119.89(11)
C17 C16 C22 120.58(11)
C18 C17 C16 119.96(13)
C18 C17 H17 120.0
C16 C17 H17 120.0
C19 C18 C17 120.34(14)
C19 C18 H18 119.8
C17 C18 H18 119.8
C20 C19 C18 119.86(14)
C20 C19 H19 120.1
C18 C19 H19 120.1
C19 C20 C21 120.38(15)
C19 C20 H20 119.8
C21 C20 H20 119.8
C20 C21 C16 120.21(13)
C20 C21 H21 119.9
C16 C21 H21 119.9
O1 C22 N1 110.61(9)
O1 C22 C16 110.52(10)
N1 C22 C16 111.80(10)
O1 C22 C14 109.21(9)
N1 C22 C14 103.30(9)
C16 C22 C14 111.17(10)
C7 N1 C8 128.06(11)
C7 N1 C22 120.88(10)
C8 N1 C22 110.27(9)
C1 O1 C22 112.51(9)

loop_
_geom_bond_atom_site_label_1
_geom_bond_atom_site_label_2
_geom_bond_distance
C1 O1 1.3817(15)
C1 C2 1.3871(18)
C1 C6 1.3935(19)
C2 C3 1.382(2)
C2 H2 0.9300
C3 C4 1.381(2)
C3 H3 0.9300
C4 C5 1.378(2)
C4 H4 0.9300
C5 C6 1.3983(19)
C5 H5 0.9300
C6 C7 1.4804(19)
C7 O2 1.2247(16)
C7 N1 1.3707(17)
C8 C9 1.3875(19)
C8 C13 1.3941(19)
C8 N1 1.4217(17)
C9 C10 1.393(2)
C9 H9 0.9300
C10 C11 1.382(2)
C10 H10 0.9300
C11 C12 1.381(2)
C11 H11 0.9300
C12 C13 1.390(2)
C12 H12 0.9300
C13 C14 1.4628(18)
C14 C15 1.3225(19)
C14 C22 1.5295(18)
C15 H15A 0.9300
C15 H15B 0.9300
C16 C21 1.3898(19)
C16 C17 1.3916(18)
C16 C22 1.5277(17)
C17 C18 1.387(2)
C17 H17 0.9300
C18 C19 1.382(2)
C18 H18 0.9300
C19 C20 1.374(2)
C19 H19 0.9300
C20 C21 1.386(2)
C20 H20 0.9300
C21 H21 0.9300
C22 O1 1.4268(15)
C22 N1 1.4775(17)

loop_
_geom_torsion_atom_site_label_1
_geom_torsion_atom_site_label_2
_geom_torsion_atom_site_label_3
_geom_torsion_atom_site_label_4
_geom_torsion
O1 C1 C2 C3 177.73(12)
C6 C1 C2 C3 0.2(2)
C1 C2 C3 C4 -0.1(2)
C2 C3 C4 C5 -0.3(3)
C3 C4 C5 C6 0.7(2)
O1 C1 C6 C5 -177.34(11)
C2 C1 C6 C5 0.10(19)
O1 C1 C6 C7 -3.34(17)
C2 C1 C6 C7 174.10(12)
C4 C5 C6 C1 -0.5(2)
C4 C5 C6 C7 -174.51(14)
C1 C6 C7 O2 -162.41(13)
C5 C6 C7 O2 11.4(2)
C1 C6 C7 N1 13.94(17)
C5 C6 C7 N1 -172.20(12)
C13 C8 C9 C10 -2.15(19)
N1 C8 C9 C10 177.36(12)
C8 C9 C10 C11 0.9(2)
C9 C10 C11 C12 0.3(2)
C10 C11 C12 C13 -0.2(2)
C11 C12 C13 C8 -1.0(2)
C11 C12 C13 C14 179.00(13)
C9 C8 C13 C12 2.27(19)
N1 C8 C13 C12 -177.32(11)
C9 C8 C13 C14 -177.73(11)
N1 C8 C13 C14 2.67(14)
C12 C13 C14 C15 1.6(2)
C8 C13 C14 C15 -178.38(13)
C12 C13 C14 C22 -176.52(13)
C8 C13 C14 C22 3.49(13)
C21 C16 C17 C18 -0.83(19)
C22 C16 C17 C18 -174.59(11)
C16 C17 C18 C19 1.3(2)
C17 C18 C19 C20 -0.6(2)
C18 C19 C20 C21 -0.6(2)
C19 C20 C21 C16 1.1(2)
C17 C16 C21 C20 -0.37(19)
C22 C16 C21 C20 173.44(12)
C21 C16 C22 O1 159.95(11)
C17 C16 C22 O1 -26.33(14)
C21 C16 C22 N1 36.27(15)
C17 C16 C22 N1 -150.00(11)
C21 C16 C22 C14 -78.60(14)
C17 C16 C22 C14 95.12(13)
C15 C14 C22 O1 56.11(15)
C13 C14 C22 O1 -125.60(10)
C15 C14 C22 N1 173.84(12)
C13 C14 C22 N1 -7.86(12)
C15 C14 C22 C16 -66.10(16)
C13 C14 C22 C16 112.19(11)
O2 C7 N1 C8 18.1(2)
C6 C7 N1 C8 -158.27(11)
O2 C7 N1 C22 -173.07(12)
C6 C7 N1 C22 10.53(16)
C9 C8 N1 C7 -17.9(2)
C13 C8 N1 C7 161.66(12)
C9 C8 N1 C22 172.33(12)
C13 C8 N1 C22 -8.11(13)
O1 C22 N1 C7 -44.11(14)
C16 C22 N1 C7 79.52(14)
C14 C22 N1 C7 -160.86(10)
O1 C22 N1 C8 126.51(10)
C16 C22 N1 C8 -109.86(11)
C14 C22 N1 C8 9.76(12)
C2 C1 O1 C22 151.10(11)
C6 C1 O1 C22 -31.36(14)
N1 C22 O1 C1 52.60(12)
C16 C22 O1 C1 -71.76(12)
C14 C22 O1 C1 165.64(9)
